data_7063732
loop_
_publ_author_name
'Panja, Anangamohan'
'Jagli\<ci\'c, Zvonko'
'Jana, Narayan Ch.'
'Contesso, Scarlette'
'Nandy, Rakhi'
'Aravena, Daniel'

_publ_section_title
;
 Impact of anionic co-ligands on nuclearity and single-molecule magnetism
 in a {CoIII2DyIII} trimeric and two {CoIII2DyIII2} tetrameric complexes
;
_journal_issue 18
_journal_name_full 'New Journal of Chemistry'
_journal_page_first 7576
_journal_page_last 7588
_journal_paper_doi 10.1039/D5NJ00766F
_journal_volume 49
_journal_year 2025
_chemical_formula_moiety 'C36 H50 Co2 Dy2 N2 O22, 6(C2 H3 N)'
_chemical_formula_sum 'C48 H68 Co2 Dy2 N8 O22'
_chemical_formula_weight 1551.96
_space_group_crystal_system monoclinic
_space_group_IT_number 14
_space_group_name_Hall '-P 2ybc'
_space_group_name_H-M_alt 'P 1 21/c 1'
_atom_sites_solution_hydrogens mixed
_atom_sites_solution_primary dual
_audit_creation_date 2025-04-01
_audit_creation_method
;
Olex2 1.5
(compiled 2024.02.16 svn.r378c4104 for OlexSys, GUI svn.r6928)
;
_audit_update_record
;
2025-04-01 deposited with the CCDC.	2025-04-02 downloaded from the CCDC.
;
_cell_angle_alpha 90
_cell_angle_beta 109.288(4)
_cell_angle_gamma 90
_cell_formula_units_Z 2
_cell_length_a 14.0030(5)
_cell_length_b 14.0934(4)
_cell_length_c 15.8785(5)
_cell_measurement_reflns_used 15813
_cell_measurement_temperature 293(2)
_cell_measurement_theta_max 30.7040
_cell_measurement_theta_min 1.9720
_cell_volume 2957.73(18)
_computing_cell_refinement 'CrysAlisPro 1.171.42.49 (Rigaku OD, 2022)'
_computing_data_collection 'CrysAlisPro 1.171.42.49 (Rigaku OD, 2022)'
_computing_data_reduction 'CrysAlisPro 1.171.42.49 (Rigaku OD, 2022)'
_computing_molecular_graphics 'Olex2 1.5 (Dolomanov et al., 2009)'
_computing_publication_material 'Olex2 1.5 (Dolomanov et al., 2009)'
_computing_structure_refinement 'SHELXL 2016/6 (Sheldrick, 2015)'
_computing_structure_solution 'SHELXT  (Sheldrick, 2015)'
_diffrn_ambient_temperature 293(2)
_diffrn_detector_area_resol_mean 5.8140
_diffrn_detector_type 'Pilatus 200K'
_diffrn_measured_fraction_theta_full 1.000
_diffrn_measured_fraction_theta_max 0.809
_diffrn_measurement_details
;
List of Runs (angles in degrees, time in seconds):

  # Type    Start    End  Width  t~exp~   \w     \q     \k     \f   Frames
#--------------------------------------------------------------------------
  1  \w    -68.00 -20.00   0.50    1.35    --   -4.45 -47.00  80.00   96
  2  \w     28.00  60.00   0.50    1.35    --   -4.45  47.00-130.00   64
  3  \w     -8.00  29.00   0.50    1.35    --   -4.45 -99.00 150.00   74
  4  \w    -28.00  19.00   0.50    1.35    --   -4.45 -77.00 -60.00   94
  5  \w    -15.00  17.00   0.50    1.35    --   -4.45 -99.00  90.00   64
  6  \w    -20.00  19.00   0.50    1.35    --   -4.45 -77.00-180.00   78
  7  \w    -63.00  -7.00   0.50    1.35    --   -4.45 -37.00 -30.00  112
  8  \w    -15.00  10.00   0.50    1.35    --   -4.45 -99.00  30.00   50
;
_diffrn_measurement_device 'four-circle diffractometer'
_diffrn_measurement_device_type 'SuperNova, Dual, Cu at home/near, Pilatus 200K'
_diffrn_measurement_method '\w scans'
_diffrn_radiation_type MoK\a
_diffrn_radiation_wavelength 0.71073
_diffrn_reflns_av_R_equivalents 0.0545
_diffrn_reflns_av_unetI/netI 0.0494
_diffrn_reflns_Laue_measured_fraction_full 1.000
_diffrn_reflns_Laue_measured_fraction_max 0.809
_diffrn_reflns_limit_h_max 19
_diffrn_reflns_limit_h_min -19
_diffrn_reflns_limit_k_max 18
_diffrn_reflns_limit_k_min -19
_diffrn_reflns_limit_l_max 19
_diffrn_reflns_limit_l_min -20
_diffrn_reflns_number 28769
_diffrn_reflns_point_group_measured_fraction_full 1.000
_diffrn_reflns_point_group_measured_fraction_max 0.809
_diffrn_reflns_theta_full 25.242
_diffrn_reflns_theta_max 30.520
_diffrn_reflns_theta_min 1.984
_exptl_absorpt_coefficient_mu 3.130
_exptl_absorpt_correction_T_max 1.00000
_exptl_absorpt_correction_T_min 0.38004
_exptl_absorpt_correction_type multi-scan
_exptl_absorpt_process_details
;
CrysAlisPro 1.171.42.49 (Rigaku Oxford Diffraction, 2022)
Empirical absorption correction using spherical harmonics,
implemented in SCALE3 ABSPACK scaling algorithm.
;
_exptl_crystal_colour 'dark green'
_exptl_crystal_density_diffrn 1.743
_exptl_crystal_description block
_exptl_crystal_F_000 1548
_exptl_crystal_size_max 0.2
_exptl_crystal_size_mid 0.2
_exptl_crystal_size_min 0.1
_refine_diff_density_max 1.407
_refine_diff_density_min -1.000
_refine_diff_density_rms 0.144
_refine_ls_extinction_method none
_refine_ls_goodness_of_fit_ref 1.030
_refine_ls_hydrogen_treatment mixed
_refine_ls_matrix_type full
_refine_ls_number_parameters 383
_refine_ls_number_reflns 7310
_refine_ls_number_restraints 0
_refine_ls_restrained_S_all 1.030
_refine_ls_R_factor_all 0.0412
_refine_ls_R_factor_gt 0.0325
_refine_ls_shift/su_max 0.003
_refine_ls_shift/su_mean 0.000
_refine_ls_structure_factor_coef Fsqd
_refine_ls_weighting_details 'w=1/[\s^2^(Fo^2^)+(0.0335P)^2^+2.3765P] where P=(Fo^2^+2Fc^2^)/3'
_refine_ls_weighting_scheme calc
_refine_ls_wR_factor_gt 0.0734
_refine_ls_wR_factor_ref 0.0779
_reflns_Friedel_coverage 0.000
_reflns_number_gt 6191
_reflns_number_total 7310
_reflns_threshold_expression 'I > 2\s(I)'
_cod_data_source_file d5nj00766f2.cif
_cod_data_source_block complex-2
_cod_depositor_comments 'Adding full bibliography for 7063731--7063734.cif.'
_cod_database_code 7063732
_shelx_shelxl_version_number 2016/6
_shelx_space_group_comment
;
The symmetry employed for this shelxl refinement is uniquely defined
by the following loop, which should always be used as a source of
symmetry information in preference to the above space-group names.
They are only intended as comments.
;
_shelx_estimated_absorpt_t_max 0.745
_shelx_estimated_absorpt_t_min 0.573
_olex2_refinement_description
;
1. Fixed Uiso
 At 1.2 times of:
  All C(H) groups, All C(H,H) groups
 At 1.5 times of:
  All C(H,H,H) groups, All O(H) groups
2.a Ternary CH refined with riding coordinates:
 C11(H11A)
2.b Secondary CH2 refined with riding coordinates:
 C10(H10A,H10B), C12(H12A,H12B)
2.c Aromatic/amide H refined with riding coordinates:
 C9(H9), C4(H4A), C7(H7)
2.d Idealised Me refined as rotating group:
 C3(H3A,H3B,H3C), C16(H16A,H16B,H16C), C14(H14A,H14B,H14C), C18(H18A,H18B,
 H18C), C20(H20A,H20B,H20C), C6(H6A,H6B,H6C), C22(H22A,H22B,H22C), C24(H24A,
 H24B,H24C)
2.e Idealised tetrahedral OH refined as rotating group:
 O4(H4)
;
_olex2_submission_special_instructions 'No special instructions were received'
_oxdiff_exptl_absorpt_empirical_details
;
Empirical correction (ABSPACK) includes:
- Absorption correction using spherical harmonics
- Frame scaling
;

loop_
_space_group_symop_operation_xyz
'x, y, z'
'-x, y+1/2, -z+1/2'
'-x, -y, -z'
'x, -y-1/2, z-1/2'

loop_
_atom_site_label
_atom_site_type_symbol
_atom_site_fract_x
_atom_site_fract_y
_atom_site_fract_z
_atom_site_U_iso_or_equiv
_atom_site_adp_type
_atom_site_occupancy
_atom_site_site_symmetry_order
_atom_site_calc_flag
_atom_site_refinement_flags_posn
_atom_site_refinement_flags_adp
_atom_site_refinement_flags_occupancy
_atom_site_disorder_assembly
_atom_site_disorder_group
Dy1 Dy 0.48163(2) 0.28789(2) 0.53458(2) 0.01258(6) Uani 1 1 d . . . . .
Co1 Co 0.49024(3) 0.52163(3) 0.58709(2) 0.01106(9) Uani 1 1 d . . . . .
O11 O 0.57344(17) 0.55482(16) 0.51733(14) 0.0123(4) Uani 1 1 d . . . . .
O2 O 0.56621(16) 0.40983(15) 0.62924(13) 0.0144(4) Uani 1 1 d . . . . .
O3 O 0.42181(16) 0.63669(15) 0.54396(13) 0.0138(4) Uani 1 1 d . . . . .
O8 O 0.33423(17) 0.26332(17) 0.42045(15) 0.0198(5) Uani 1 1 d . . . . .
O4 O 0.44651(18) 0.82230(16) 0.54143(14) 0.0171(5) Uani 1 1 d . . . . .
H4 H 0.466973 0.875308 0.560185 0.026 Uiso 1 1 calc R U . . .
O1 O 0.64910(18) 0.24622(17) 0.65491(14) 0.0197(5) Uani 1 1 d . . . . .
O6 O 0.38256(18) 0.33294(17) 0.62198(15) 0.0205(5) Uani 1 1 d . . . . .
O5 O 0.39537(17) 0.49118(16) 0.64539(14) 0.0168(5) Uani 1 1 d . . . . .
O9 O 0.45261(19) 0.14526(16) 0.58601(15) 0.0218(5) Uani 1 1 d . . . . .
O7 O 0.23748(18) 0.39395(18) 0.39690(16) 0.0262(5) Uani 1 1 d . . . . .
O10 O 0.48528(19) -0.00864(17) 0.59652(15) 0.0249(5) Uani 1 1 d . . . . .
N1 N 0.5596(2) 0.59353(19) 0.68906(16) 0.0138(5) Uani 1 1 d . . . . .
C9 C 0.6395(2) 0.5684(2) 0.75254(19) 0.0152(6) Uani 1 1 d . . . . .
H9 H 0.667290 0.612363 0.797658 0.018 Uiso 1 1 calc R U . . .
C2 C 0.6985(2) 0.3155(2) 0.7159(2) 0.0168(6) Uani 1 1 d . . . . .
C1 C 0.6491(2) 0.4039(2) 0.69977(18) 0.0136(6) Uani 1 1 d . . . . .
C10 C 0.5129(3) 0.6867(2) 0.6924(2) 0.0176(7) Uani 1 1 d . . . . .
H10A H 0.556082 0.737255 0.684241 0.021 Uiso 1 1 calc R U . . .
H10B H 0.503303 0.695411 0.749647 0.021 Uiso 1 1 calc R U . . .
C11 C 0.4113(3) 0.6885(2) 0.6175(2) 0.0163(6) Uani 1 1 d . . . . .
H11A H 0.359535 0.658646 0.637801 0.020 Uiso 1 1 calc R U . . .
C8 C 0.6899(2) 0.4782(2) 0.76014(19) 0.0157(6) Uani 1 1 d . . . . .
C12 C 0.3789(3) 0.7885(2) 0.5856(2) 0.0169(6) Uani 1 1 d . . . . .
H12A H 0.309885 0.788491 0.544715 0.020 Uiso 1 1 calc R U . . .
H12B H 0.382272 0.829070 0.635836 0.020 Uiso 1 1 calc R U . . .
C3 C 0.6900(3) 0.1518(3) 0.6700(2) 0.0249(8) Uani 1 1 d . . . . .
H3A H 0.695685 0.131870 0.729261 0.037 Uiso 1 1 calc R U . . .
H3B H 0.755665 0.151174 0.663299 0.037 Uiso 1 1 calc R U . . .
H3C H 0.645915 0.109219 0.627430 0.037 Uiso 1 1 calc R U . . .
C15 C 0.2498(3) 0.3068(3) 0.3888(2) 0.0212(7) Uani 1 1 d . . . . .
C13 C 0.3683(2) 0.4077(2) 0.65875(19) 0.0165(6) Uani 1 1 d . . . . .
C4 C 0.7862(3) 0.3008(2) 0.7873(2) 0.0209(7) Uani 1 1 d . . . . .
H4A H 0.817691 0.241798 0.795866 0.025 Uiso 1 1 calc R U . . .
C7 C 0.7792(2) 0.4622(3) 0.8329(2) 0.0196(7) Uani 1 1 d . . . . .
H7 H 0.806263 0.511467 0.872533 0.024 Uiso 1 1 calc R U . . .
N4 N 1.0815(3) 0.5670(3) 0.6619(3) 0.0471(10) Uani 1 1 d . . . . .
C17 C 0.4276(3) 0.0597(2) 0.5644(2) 0.0195(7) Uani 1 1 d . . . . .
N2 N 0.1527(3) 0.1876(3) 0.5938(3) 0.0586(12) Uani 1 1 d . . . . .
C16 C 0.1592(3) 0.2479(3) 0.3371(3) 0.0338(9) Uani 1 1 d . . . . .
H16A H 0.146953 0.255393 0.274332 0.051 Uiso 1 1 calc R U . . .
H16B H 0.100876 0.268559 0.351131 0.051 Uiso 1 1 calc R U . . .
H16C H 0.172263 0.182301 0.353084 0.051 Uiso 1 1 calc R U . . .
C14 C 0.3136(3) 0.4028(3) 0.7263(2) 0.0215(7) Uani 1 1 d . . . . .
H14A H 0.290643 0.339074 0.729197 0.032 Uiso 1 1 calc R U . . .
H14B H 0.256508 0.444932 0.708664 0.032 Uiso 1 1 calc R U . . .
H14C H 0.358772 0.421256 0.783840 0.032 Uiso 1 1 calc R U . . .
C5 C 0.8273(2) 0.3752(3) 0.8466(2) 0.0210(7) Uani 1 1 d . . . . .
C23 C 1.0419(3) 0.5545(3) 0.7119(3) 0.0390(10) Uani 1 1 d . . . . .
C18 C 0.3236(3) 0.0429(3) 0.4967(2) 0.0259(8) Uani 1 1 d . . . . .
H18A H 0.275518 0.084461 0.508991 0.039 Uiso 1 1 calc R U . . .
H18B H 0.303872 -0.021852 0.500325 0.039 Uiso 1 1 calc R U . . .
H18C H 0.325424 0.055302 0.437785 0.039 Uiso 1 1 calc R U . . .
C19 C 0.1295(3) 0.2621(3) 0.5690(3) 0.0349(9) Uani 1 1 d . . . . .
C20 C 0.1000(3) 0.3573(3) 0.5358(3) 0.0383(10) Uani 1 1 d . . . . .
H20A H 0.039423 0.354474 0.484892 0.057 Uiso 1 1 calc R U . . .
H20B H 0.153283 0.385630 0.518727 0.057 Uiso 1 1 calc R U . . .
H20C H 0.087948 0.394829 0.581690 0.057 Uiso 1 1 calc R U . . .
C6 C 0.9231(3) 0.3595(3) 0.9248(2) 0.0323(9) Uani 1 1 d . . . . .
H6A H 0.908767 0.319172 0.967831 0.048 Uiso 1 1 calc R U . . .
H6B H 0.948204 0.419429 0.951910 0.048 Uiso 1 1 calc R U . . .
H6C H 0.973181 0.330018 0.904255 0.048 Uiso 1 1 calc R U . . .
N3 N 0.9147(4) 0.2608(5) 0.6364(4) 0.0814(17) Uani 1 1 d . . . . .
C21 C 0.8748(4) 0.3246(4) 0.5965(3) 0.0460(11) Uani 1 1 d . . . . .
C22 C 0.8233(3) 0.4042(3) 0.5436(4) 0.0503(12) Uani 1 1 d . . . . .
H22A H 0.841625 0.408639 0.490605 0.075 Uiso 1 1 calc R U . . .
H22B H 0.842509 0.461531 0.577714 0.075 Uiso 1 1 calc R U . . .
H22C H 0.751493 0.395416 0.527445 0.075 Uiso 1 1 calc R U . . .
C24 C 0.9879(4) 0.5387(4) 0.7745(4) 0.0658(16) Uani 1 1 d . . . . .
H24A H 0.916416 0.538803 0.743056 0.099 Uiso 1 1 calc R U . . .
H24B H 1.004210 0.588329 0.818378 0.099 Uiso 1 1 calc R U . . .
H24C H 1.007443 0.478578 0.803472 0.099 Uiso 1 1 calc R U . . .
H11 H 0.629(4) 0.550(4) 0.545(3) 0.042(14) Uiso 1 1 d . . . . .

loop_
_atom_site_aniso_label
_atom_site_aniso_U_11
_atom_site_aniso_U_22
_atom_site_aniso_U_33
_atom_site_aniso_U_23
_atom_site_aniso_U_13
_atom_site_aniso_U_12
Dy1 0.02004(9) 0.00581(8) 0.01307(9) -0.00011(5) 0.00705(6) -0.00014(5)
Co1 0.0172(2) 0.0058(2) 0.01108(19) -0.00043(14) 0.00581(15) 0.00021(16)
O11 0.0165(11) 0.0099(11) 0.0111(10) -0.0004(8) 0.0052(8) -0.0001(9)
O2 0.0202(11) 0.0076(11) 0.0137(10) -0.0001(8) 0.0033(8) 0.0025(9)
O3 0.0195(11) 0.0104(11) 0.0134(10) -0.0009(8) 0.0079(8) 0.0012(9)
O8 0.0213(12) 0.0161(12) 0.0206(11) 0.0002(9) 0.0052(9) 0.0005(10)
O4 0.0290(12) 0.0065(11) 0.0206(11) -0.0008(9) 0.0146(10) 0.0003(10)
O1 0.0272(12) 0.0117(12) 0.0169(11) -0.0004(9) 0.0026(9) 0.0077(10)
O6 0.0311(13) 0.0114(12) 0.0233(12) -0.0026(9) 0.0150(10) -0.0032(10)
O5 0.0251(12) 0.0099(12) 0.0201(11) 0.0004(8) 0.0138(9) -0.0013(9)
O9 0.0372(14) 0.0083(12) 0.0238(12) -0.0003(9) 0.0151(10) -0.0032(10)
O7 0.0225(12) 0.0173(13) 0.0377(14) -0.0049(11) 0.0084(10) -0.0010(10)
O10 0.0364(14) 0.0098(12) 0.0276(12) -0.0025(10) 0.0097(11) 0.0004(10)
N1 0.0204(13) 0.0094(13) 0.0134(12) -0.0008(10) 0.0082(10) 0.0002(10)
C9 0.0217(15) 0.0122(16) 0.0114(14) -0.0020(11) 0.0053(12) -0.0032(12)
C2 0.0201(15) 0.0157(17) 0.0159(15) -0.0005(12) 0.0077(12) -0.0021(13)
C1 0.0177(14) 0.0141(16) 0.0114(13) 0.0032(11) 0.0080(11) 0.0031(12)
C10 0.0290(17) 0.0080(15) 0.0175(15) -0.0009(12) 0.0099(13) 0.0017(13)
C11 0.0256(16) 0.0087(15) 0.0153(15) -0.0039(11) 0.0077(13) 0.0058(13)
C8 0.0194(15) 0.0154(17) 0.0133(14) 0.0014(12) 0.0066(12) 0.0013(13)
C12 0.0233(16) 0.0105(16) 0.0208(16) -0.0010(12) 0.0126(13) 0.0021(12)
C3 0.0323(19) 0.0127(18) 0.0256(17) 0.0026(13) 0.0042(14) 0.0100(14)
C15 0.0231(17) 0.0215(19) 0.0196(16) -0.0038(13) 0.0078(13) -0.0041(14)
C13 0.0221(16) 0.0149(17) 0.0143(14) 0.0006(12) 0.0084(12) 0.0011(13)
C4 0.0232(17) 0.0174(18) 0.0218(17) 0.0042(13) 0.0071(13) 0.0017(13)
C7 0.0231(16) 0.0192(18) 0.0164(15) -0.0013(13) 0.0063(12) -0.0024(14)
N4 0.041(2) 0.052(3) 0.049(2) -0.0031(19) 0.0163(19) -0.0023(19)
C17 0.0319(18) 0.0157(17) 0.0164(15) -0.0022(12) 0.0152(14) -0.0024(14)
N2 0.052(3) 0.035(2) 0.074(3) 0.008(2) 0.001(2) 0.006(2)
C16 0.0228(18) 0.030(2) 0.044(2) -0.0105(18) 0.0050(16) -0.0031(17)
C14 0.0305(18) 0.0165(18) 0.0242(16) 0.0006(13) 0.0180(14) -0.0009(14)
C5 0.0202(16) 0.0238(19) 0.0180(15) 0.0043(13) 0.0048(12) 0.0026(14)
C23 0.033(2) 0.031(2) 0.049(3) 0.0001(19) 0.0066(19) -0.0006(18)
C18 0.0345(19) 0.0153(18) 0.0289(18) -0.0030(14) 0.0119(15) -0.0016(15)
C19 0.029(2) 0.034(2) 0.036(2) -0.0027(18) 0.0035(16) -0.0001(18)
C20 0.038(2) 0.033(2) 0.044(2) 0.0018(19) 0.0146(19) 0.0019(19)
C6 0.0237(18) 0.033(2) 0.0310(19) -0.0017(17) -0.0035(15) 0.0044(17)
N3 0.077(4) 0.094(5) 0.091(4) 0.035(3) 0.052(3) 0.038(3)
C21 0.039(2) 0.049(3) 0.058(3) -0.004(2) 0.026(2) 0.008(2)
C22 0.032(2) 0.034(3) 0.079(3) -0.008(2) 0.011(2) 0.003(2)
C24 0.070(4) 0.059(4) 0.078(4) 0.020(3) 0.039(3) 0.001(3)

loop_
_atom_type_symbol
_atom_type_description
_atom_type_scat_dispersion_real
_atom_type_scat_dispersion_imag
_atom_type_scat_source
C C 0.0033 0.0016 'International Tables Vol C Tables 4.2.6.8 and 6.1.1.4'
H H 0.0000 0.0000 'International Tables Vol C Tables 4.2.6.8 and 6.1.1.4'
Co Co 0.3494 0.9721 'International Tables Vol C Tables 4.2.6.8 and 6.1.1.4'
Dy Dy -0.1892 4.4098 'International Tables Vol C Tables 4.2.6.8 and 6.1.1.4'
N N 0.0061 0.0033 'International Tables Vol C Tables 4.2.6.8 and 6.1.1.4'
O O 0.0106 0.0060 'International Tables Vol C Tables 4.2.6.8 and 6.1.1.4'

loop_
_geom_angle_atom_site_label_1
_geom_angle_atom_site_label_2
_geom_angle_atom_site_label_3
_geom_angle
_geom_angle_site_symmetry_1
_geom_angle_site_symmetry_3
_geom_angle_publ_flag
O11 Dy1 Co1 33.06(5) 3_666 3_666 ?
O11 Dy1 O1 125.44(8) 3_666 . ?
O2 Dy1 Co1 69.85(5) . 3_666 ?
O2 Dy1 O11 65.05(7) . 3_666 ?
O2 Dy1 O3 75.66(7) . 3_666 ?
O2 Dy1 O4 126.65(8) . 3_666 ?
O2 Dy1 O1 62.77(7) . . ?
O2 Dy1 O6 72.16(8) . . ?
O3 Dy1 Co1 32.40(5) 3_666 3_666 ?
O3 Dy1 O11 65.17(7) 3_666 3_666 ?
O3 Dy1 O4 67.45(7) 3_666 3_666 ?
O3 Dy1 O1 87.39(7) 3_666 . ?
O8 Dy1 Co1 85.00(6) . 3_666 ?
O8 Dy1 O11 76.32(8) . 3_666 ?
O8 Dy1 O2 139.31(8) . . ?
O8 Dy1 O3 100.01(8) . 3_666 ?
O8 Dy1 O4 85.49(8) . 3_666 ?
O8 Dy1 O1 157.79(9) . . ?
O8 Dy1 O6 87.39(8) . . ?
O4 Dy1 Co1 94.53(5) 3_666 3_666 ?
O4 Dy1 O11 124.67(7) 3_666 3_666 ?
O4 Dy1 O1 78.02(8) 3_666 . ?
O1 Dy1 Co1 110.83(6) . 3_666 ?
O6 Dy1 Co1 108.87(6) . 3_666 ?
O6 Dy1 O11 76.59(8) . 3_666 ?
O6 Dy1 O3 137.68(8) . 3_666 ?
O6 Dy1 O4 154.82(8) . 3_666 ?
O6 Dy1 O1 101.27(8) . . ?
O9 Dy1 Co1 167.41(6) . 3_666 ?
O9 Dy1 O11 150.53(8) . 3_666 ?
O9 Dy1 O2 122.48(8) . . ?
O9 Dy1 O3 142.32(8) . 3_666 ?
O9 Dy1 O8 85.89(9) . . ?
O9 Dy1 O4 76.08(8) . 3_666 ?
O9 Dy1 O1 75.83(8) . . ?
O9 Dy1 O6 79.34(8) . . ?
O11 Co1 O11 80.56(10) . 3_666 ?
O2 Co1 O11 83.43(9) . 3_666 ?
O2 Co1 O11 91.70(10) . . ?
O2 Co1 O5 92.37(10) . . ?
O3 Co1 O11 85.03(9) . . ?
O3 Co1 O11 97.60(9) . 3_666 ?
O3 Co1 O2 176.35(10) . . ?
O3 Co1 O5 91.02(10) . . ?
O5 Co1 O11 95.36(9) . 3_666 ?
O5 Co1 O11 173.87(10) . . ?
N1 Co1 O11 97.27(10) . . ?
N1 Co1 O11 176.74(11) . 3_666 ?
N1 Co1 O2 94.24(10) . . ?
N1 Co1 O3 84.59(10) . . ?
N1 Co1 O5 86.99(10) . . ?
Dy1 O11 H11 116(4) 3_666 . ?
Co1 O11 Dy1 102.44(9) 3_666 3_666 ?
Co1 O11 Dy1 103.69(9) . 3_666 ?
Co1 O11 Co1 99.44(10) . 3_666 ?
Co1 O11 H11 110(4) . . ?
Co1 O11 H11 123(4) 3_666 . ?
Co1 O2 Dy1 106.18(9) . . ?
C1 O2 Dy1 127.99(19) . . ?
C1 O2 Co1 125.8(2) . . ?
Co1 O3 Dy1 105.41(9) . 3_666 ?
C11 O3 Dy1 115.60(19) . 3_666 ?
C11 O3 Co1 108.64(17) . . ?
C15 O8 Dy1 135.8(2) . . ?
Dy1 O4 H4 128.5 3_666 . ?
C12 O4 Dy1 119.25(18) . 3_666 ?
C12 O4 H4 109.5 . . ?
C2 O1 Dy1 118.84(19) . . ?
C2 O1 C3 117.1(3) . . ?
C3 O1 Dy1 123.6(2) . . ?
C13 O6 Dy1 135.9(2) . . ?
C13 O5 Co1 125.6(2) . . ?
C17 O9 Dy1 144.5(2) . . ?
C9 N1 Co1 126.4(2) . . ?
C9 N1 C10 119.9(3) . . ?
C10 N1 Co1 113.6(2) . . ?
N1 C9 H9 117.1 . . ?
N1 C9 C8 125.9(3) . . ?
C8 C9 H9 117.1 . . ?
O1 C2 C1 113.2(3) . . ?
C4 C2 O1 124.7(3) . . ?
C4 C2 C1 122.1(3) . . ?
O2 C1 C2 116.8(3) . . ?
O2 C1 C8 125.1(3) . . ?
C2 C1 C8 118.1(3) . . ?
N1 C10 H10A 110.3 . . ?
N1 C10 H10B 110.3 . . ?
N1 C10 C11 107.3(3) . . ?
H10A C10 H10B 108.5 . . ?
C11 C10 H10A 110.3 . . ?
C11 C10 H10B 110.3 . . ?
O3 C11 C10 107.9(2) . . ?
O3 C11 H11A 109.7 . . ?
O3 C11 C12 107.7(2) . . ?
C10 C11 H11A 109.7 . . ?
C12 C11 C10 112.0(3) . . ?
C12 C11 H11A 109.7 . . ?
C1 C8 C9 121.5(3) . . ?
C1 C8 C7 119.2(3) . . ?
C7 C8 C9 119.1(3) . . ?
O4 C12 C11 107.4(3) . . ?
O4 C12 H12A 110.2 . . ?
O4 C12 H12B 110.2 . . ?
C11 C12 H12A 110.2 . . ?
C11 C12 H12B 110.2 . . ?
H12A C12 H12B 108.5 . . ?
O1 C3 H3A 109.5 . . ?
O1 C3 H3B 109.5 . . ?
O1 C3 H3C 109.5 . . ?
H3A C3 H3B 109.5 . . ?
H3A C3 H3C 109.5 . . ?
H3B C3 H3C 109.5 . . ?
O8 C15 C16 116.8(3) . . ?
O7 C15 O8 124.8(3) . . ?
O7 C15 C16 118.3(3) . . ?
O6 C13 O5 126.7(3) . . ?
O6 C13 C14 119.2(3) . . ?
O5 C13 C14 114.1(3) . . ?
C2 C4 H4A 120.2 . . ?
C2 C4 C5 119.7(3) . . ?
C5 C4 H4A 120.2 . . ?
C8 C7 H7 119.2 . . ?
C5 C7 C8 121.7(3) . . ?
C5 C7 H7 119.2 . . ?
O9 C17 C18 117.0(3) . . ?
O10 C17 O9 122.5(3) . . ?
O10 C17 C18 120.5(3) . . ?
C15 C16 H16A 109.5 . . ?
C15 C16 H16B 109.5 . . ?
C15 C16 H16C 109.5 . . ?
H16A C16 H16B 109.5 . . ?
H16A C16 H16C 109.5 . . ?
H16B C16 H16C 109.5 . . ?
C13 C14 H14A 109.5 . . ?
C13 C14 H14B 109.5 . . ?
C13 C14 H14C 109.5 . . ?
H14A C14 H14B 109.5 . . ?
H14A C14 H14C 109.5 . . ?
H14B C14 H14C 109.5 . . ?
C4 C5 C6 119.9(3) . . ?
C7 C5 C4 119.2(3) . . ?
C7 C5 C6 120.9(3) . . ?
N4 C23 C24 178.4(5) . . ?
C17 C18 H18A 109.5 . . ?
C17 C18 H18B 109.5 . . ?
C17 C18 H18C 109.5 . . ?
H18A C18 H18B 109.5 . . ?
H18A C18 H18C 109.5 . . ?
H18B C18 H18C 109.5 . . ?
N2 C19 C20 179.0(5) . . ?
C19 C20 H20A 109.5 . . ?
C19 C20 H20B 109.5 . . ?
C19 C20 H20C 109.5 . . ?
H20A C20 H20B 109.5 . . ?
H20A C20 H20C 109.5 . . ?
H20B C20 H20C 109.5 . . ?
C5 C6 H6A 109.5 . . ?
C5 C6 H6B 109.5 . . ?
C5 C6 H6C 109.5 . . ?
H6A C6 H6B 109.5 . . ?
H6A C6 H6C 109.5 . . ?
H6B C6 H6C 109.5 . . ?
N3 C21 C22 178.5(6) . . ?
C21 C22 H22A 109.5 . . ?
C21 C22 H22B 109.5 . . ?
C21 C22 H22C 109.5 . . ?
H22A C22 H22B 109.5 . . ?
H22A C22 H22C 109.5 . . ?
H22B C22 H22C 109.5 . . ?
C23 C24 H24A 109.5 . . ?
C23 C24 H24B 109.5 . . ?
C23 C24 H24C 109.5 . . ?
H24A C24 H24B 109.5 . . ?
H24A C24 H24C 109.5 . . ?
H24B C24 H24C 109.5 . . ?

loop_
_geom_bond_atom_site_label_1
_geom_bond_atom_site_label_2
_geom_bond_distance
_geom_bond_site_symmetry_2
_geom_bond_publ_flag
Dy1 Co1 3.4055(4) 3_666 ?
Dy1 O11 2.402(2) 3_666 ?
Dy1 O2 2.332(2) . ?
Dy1 O3 2.372(2) 3_666 ?
Dy1 O8 2.279(2) . ?
Dy1 O4 2.384(2) 3_666 ?
Dy1 O1 2.556(2) . ?
Dy1 O6 2.351(2) . ?
Dy1 O9 2.256(2) . ?
Co1 O11 1.931(2) 3_666 ?
Co1 O11 1.912(2) . ?
Co1 O2 1.895(2) . ?
Co1 O3 1.893(2) . ?
Co1 O5 1.902(2) . ?
Co1 N1 1.885(2) . ?
O11 H11 0.76(5) . ?
O2 C1 1.323(4) . ?
O3 C11 1.425(4) . ?
O8 C15 1.278(4) . ?
O4 H4 0.8200 . ?
O4 C12 1.433(4) . ?
O1 C2 1.388(4) . ?
O1 C3 1.437(4) . ?
O6 C13 1.252(4) . ?
O5 C13 1.275(4) . ?
O9 C17 1.271(4) . ?
O7 C15 1.252(4) . ?
O10 C17 1.252(4) . ?
N1 C9 1.284(4) . ?
N1 C10 1.475(4) . ?
C9 H9 0.9300 . ?
C9 C8 1.439(5) . ?
C2 C1 1.406(5) . ?
C2 C4 1.385(5) . ?
C1 C8 1.408(4) . ?
C10 H10A 0.9700 . ?
C10 H10B 0.9700 . ?
C10 C11 1.524(4) . ?
C11 H11A 0.9800 . ?
C11 C12 1.515(4) . ?
C8 C7 1.412(4) . ?
C12 H12A 0.9700 . ?
C12 H12B 0.9700 . ?
C3 H3A 0.9600 . ?
C3 H3B 0.9600 . ?
C3 H3C 0.9600 . ?
C15 C16 1.512(5) . ?
C13 C14 1.512(4) . ?
C4 H4A 0.9300 . ?
C4 C5 1.399(5) . ?
C7 H7 0.9300 . ?
C7 C5 1.381(5) . ?
N4 C23 1.122(6) . ?
C17 C18 1.517(5) . ?
N2 C19 1.130(6) . ?
C16 H16A 0.9600 . ?
C16 H16B 0.9600 . ?
C16 H16C 0.9600 . ?
C14 H14A 0.9600 . ?
C14 H14B 0.9600 . ?
C14 H14C 0.9600 . ?
C5 C6 1.513(4) . ?
C23 C24 1.451(7) . ?
C18 H18A 0.9600 . ?
C18 H18B 0.9600 . ?
C18 H18C 0.9600 . ?
C19 C20 1.451(6) . ?
C20 H20A 0.9600 . ?
C20 H20B 0.9600 . ?
C20 H20C 0.9600 . ?
C6 H6A 0.9600 . ?
C6 H6B 0.9600 . ?
C6 H6C 0.9600 . ?
N3 C21 1.135(7) . ?
C21 C22 1.444(7) . ?
C22 H22A 0.9600 . ?
C22 H22B 0.9600 . ?
C22 H22C 0.9600 . ?
C24 H24A 0.9600 . ?
C24 H24B 0.9600 . ?
C24 H24C 0.9600 . ?

loop_
_geom_torsion_atom_site_label_1
_geom_torsion_atom_site_label_2
_geom_torsion_atom_site_label_3
_geom_torsion_atom_site_label_4
_geom_torsion
_geom_torsion_site_symmetry_1
_geom_torsion_site_symmetry_2
_geom_torsion_site_symmetry_3
_geom_torsion_site_symmetry_4
_geom_torsion_publ_flag
Dy1 O2 C1 C2 6.4(4) . . . . ?
Dy1 O2 C1 C8 -172.3(2) . . . . ?
Dy1 O3 C11 C10 -72.1(3) 3_666 . . . ?
Dy1 O3 C11 C12 49.0(3) 3_666 . . . ?
Dy1 O8 C15 O7 24.6(5) . . . . ?
Dy1 O8 C15 C16 -156.1(3) . . . . ?
Dy1 O4 C12 C11 31.1(3) 3_666 . . . ?
Dy1 O1 C2 C1 -2.6(3) . . . . ?
Dy1 O1 C2 C4 176.0(2) . . . . ?
Dy1 O6 C13 O5 13.0(5) . . . . ?
Dy1 O6 C13 C14 -167.3(2) . . . . ?
Dy1 O9 C17 O10 117.5(4) . . . . ?
Dy1 O9 C17 C18 -62.1(5) . . . . ?
Co1 O2 C1 C2 -175.4(2) . . . . ?
Co1 O2 C1 C8 6.0(4) . . . . ?
Co1 O3 C11 C10 46.1(3) . . . . ?
Co1 O3 C11 C12 167.2(2) . . . . ?
Co1 O5 C13 O6 -15.1(5) . . . . ?
Co1 O5 C13 C14 165.1(2) . . . . ?
Co1 N1 C9 C8 -2.6(5) . . . . ?
Co1 N1 C10 C11 9.1(3) . . . . ?
O11 Co1 O2 Dy1 -14.22(9) 3_666 . . . ?
O11 Co1 O2 Dy1 -94.51(10) . . . . ?
O11 Co1 O2 C1 167.2(2) 3_666 . . . ?
O11 Co1 O2 C1 86.9(2) . . . . ?
O11 Co1 O3 Dy1 -86.71(10) 3_666 . . 3_666 ?
O11 Co1 O3 Dy1 -6.95(9) . . . 3_666 ?
O11 Co1 O3 C11 148.81(19) 3_666 . . . ?
O11 Co1 O3 C11 -131.4(2) . . . . ?
O11 Co1 N1 C9 -83.3(3) . . . . ?
O11 Co1 N1 C10 97.2(2) . . . . ?
O2 Co1 N1 C9 8.9(3) . . . . ?
O2 Co1 N1 C10 -170.5(2) . . . . ?
O2 C1 C8 C9 3.8(5) . . . . ?
O2 C1 C8 C7 -180.0(3) . . . . ?
O3 Co1 N1 C9 -167.6(3) . . . . ?
O3 Co1 N1 C10 12.9(2) . . . . ?
O3 C11 C12 O4 -49.9(3) . . . . ?
O1 C2 C1 O2 -1.8(4) . . . . ?
O1 C2 C1 C8 177.0(3) . . . . ?
O1 C2 C4 C5 -177.6(3) . . . . ?
O5 Co1 O2 Dy1 80.90(10) . . . . ?
O5 Co1 O2 C1 -97.7(2) . . . . ?
O5 Co1 O3 Dy1 177.75(9) . . . 3_666 ?
O5 Co1 O3 C11 53.3(2) . . . . ?
O5 Co1 N1 C9 101.1(3) . . . . ?
O5 Co1 N1 C10 -78.4(2) . . . . ?
N1 Co1 O2 Dy1 168.06(10) . . . . ?
N1 Co1 O2 C1 -10.5(2) . . . . ?
N1 Co1 O3 Dy1 90.86(10) . . . 3_666 ?
N1 Co1 O3 C11 -33.6(2) . . . . ?
N1 C9 C8 C1 -5.7(5) . . . . ?
N1 C9 C8 C7 178.1(3) . . . . ?
N1 C10 C11 O3 -35.0(3) . . . . ?
N1 C10 C11 C12 -153.4(3) . . . . ?
C9 N1 C10 C11 -170.4(3) . . . . ?
C9 C8 C7 C5 176.0(3) . . . . ?
C2 C1 C8 C9 -174.9(3) . . . . ?
C2 C1 C8 C7 1.4(4) . . . . ?
C2 C4 C5 C7 0.2(5) . . . . ?
C2 C4 C5 C6 179.9(3) . . . . ?
C1 C2 C4 C5 0.8(5) . . . . ?
C1 C8 C7 C5 -0.3(5) . . . . ?
C10 N1 C9 C8 176.8(3) . . . . ?
C10 C11 C12 O4 68.6(3) . . . . ?
C8 C7 C5 C4 -0.5(5) . . . . ?
C8 C7 C5 C6 179.8(3) . . . . ?
C3 O1 C2 C1 -175.5(3) . . . . ?
C3 O1 C2 C4 3.0(5) . . . . ?
C4 C2 C1 O2 179.6(3) . . . . ?
C4 C2 C1 C8 -1.6(5) . . . . ?
